data_4068896
loop_
_publ_author_name
'Fa\~nan\'as-Mastral, Mart\'in'
'Aznar, Fernando'

_publ_section_title
;
 Carbene Transfer Reactions from Chromium(0) to Gold(I): Synthesis and
 Reactivity of New Fischer-Type Gold(I) Alkenyl Carbene Complexes
;
_journal_issue 3
_journal_name_full Organometallics
_journal_page_first 666
_journal_paper_doi 10.1021/om801146z
_journal_volume 28
_journal_year 2009
_chemical_formula_moiety 'C37 H46 Au F6 N2 O Sb'
_chemical_formula_sum 'C37 H46 Au F6 N2 O Sb'
_chemical_formula_weight 967.47
_chemical_name_systematic
; 
 ? 
;
_space_group_IT_number 7
_symmetry_cell_setting monoclinic
_symmetry_space_group_name_Hall 'P -2yc'
_symmetry_space_group_name_H-M 'P 1 c 1'
_atom_sites_solution_hydrogens geom
_atom_sites_solution_primary direct
_atom_sites_solution_secondary difmap
_audit_creation_method SHELXL-97
_cell_angle_alpha 90.00
_cell_angle_beta 106.277(2)
_cell_angle_gamma 90.00
_cell_formula_units_Z 4
_cell_length_a 15.8444(4)
_cell_length_b 11.8912(3)
_cell_length_c 21.7225(5)
_cell_measurement_temperature 100(2)
_cell_volume 3928.67(17)
_computing_cell_refinement 'Bruker SMART'
_computing_data_collection 'Bruker SMART'
_computing_data_reduction 'Bruker SAINT'
_computing_molecular_graphics 'Bruker SHELXTL'
_computing_publication_material 'Bruker SHELXTL'
_computing_structure_refinement 'SHELXL-97 (Sheldrick, 1997)'
_computing_structure_solution 'SHELXS-97 (Sheldrick, 1990)'
_diffrn_ambient_temperature 100(2)
_diffrn_measured_fraction_theta_full 0.990
_diffrn_measured_fraction_theta_max 0.990
_diffrn_measurement_device_type 'CCD area detector'
_diffrn_measurement_method 'phi and omega scans'
_diffrn_radiation_monochromator graphite
_diffrn_radiation_source 'fine-focus sealed tube'
_diffrn_radiation_type CuK\a
_diffrn_radiation_wavelength 1.54178
_diffrn_reflns_av_R_equivalents 0.0692
_diffrn_reflns_av_sigmaI/netI 0.0899
_diffrn_reflns_limit_h_max 19
_diffrn_reflns_limit_h_min -19
_diffrn_reflns_limit_k_max 14
_diffrn_reflns_limit_k_min -14
_diffrn_reflns_limit_l_max 26
_diffrn_reflns_limit_l_min -26
_diffrn_reflns_number 28118
_diffrn_reflns_theta_full 68.19
_diffrn_reflns_theta_max 68.19
_diffrn_reflns_theta_min 2.91
_exptl_absorpt_coefficient_mu 12.869
_exptl_absorpt_correction_T_max 0.165
_exptl_absorpt_correction_T_min 0.118
_exptl_absorpt_correction_type multi-scan
_exptl_crystal_colour yellow
_exptl_crystal_density_diffrn 1.636
_exptl_crystal_density_method 'not measured'
_exptl_crystal_description prism
_exptl_crystal_F_000 1896
_exptl_crystal_size_max 0.23
_exptl_crystal_size_mid 0.18
_exptl_crystal_size_min 0.14
_refine_diff_density_max 3.032
_refine_diff_density_min -2.493
_refine_diff_density_rms 0.205
_refine_ls_extinction_method none
_refine_ls_goodness_of_fit_ref 1.028
_refine_ls_hydrogen_treatment constr
_refine_ls_matrix_type full
_refine_ls_number_parameters 859
_refine_ls_number_reflns 12034
_refine_ls_number_restraints 2
_refine_ls_restrained_S_all 1.028
_refine_ls_R_factor_all 0.0534
_refine_ls_R_factor_gt 0.0485
_refine_ls_shift/su_max 0.001
_refine_ls_shift/su_mean 0.000
_refine_ls_structure_factor_coef Fsqd
_refine_ls_weighting_details 'calc w=1/[\s^2^(Fo^2^)+(0.0674P)^2^+0.0000P] where P=(Fo^2^+2Fc^2^)/3'
_refine_ls_weighting_scheme calc
_refine_ls_wR_factor_gt 0.1189
_refine_ls_wR_factor_ref 0.1228
_reflns_number_gt 11189
_reflns_number_total 12034
_reflns_threshold_expression >2sigma(I)
_cod_data_source_file om801146z_si_002.cif
_cod_data_source_block 3
_cod_depositor_comments
;
The following automatic conversions were performed:

'_symmetry_cell_setting' value 'Monoclinic' changed to 'monoclinic'
according to /home/saulius/struct/CIF-dictionaries/cif_core.dic
dictionary named 'cif_core.dic' version 2.4.2 from 2011-04-26.

Automatic conversion script
Id: cif_fix_values 1715 2011-07-08 13:25:40Z adriana 
;
_cod_original_sg_symbol_H-M Pc
_cod_database_code 4068896

loop_
_symmetry_equiv_pos_as_xyz
'x, y, z'
'x, -y, z+1/2'

loop_
_atom_site_label
_atom_site_type_symbol
_atom_site_fract_x
_atom_site_fract_y
_atom_site_fract_z
_atom_site_U_iso_or_equiv
_atom_site_adp_type
_atom_site_occupancy
_atom_site_symmetry_multiplicity
_atom_site_calc_flag
_atom_site_refinement_flags
Au1 Au 0.77707(2) 1.02191(3) 0.778062(18) 0.02014(11) Uani 1 1 d .
Au2 Au 0.23131(2) 0.45338(3) 0.212777(19) 0.01761(10) Uani 1 1 d .
C1 C 0.7545(7) 0.8703(8) 0.8154(5) 0.0194(15) Uani 1 1 d .
C2 C 0.7635(7) 0.7297(9) 0.8843(5) 0.021(2) Uani 1 1 d .
H2 H 0.7824 0.6859 0.9223 0.025 Uiso 1 1 calc R
C3 C 0.7011(8) 0.7028(9) 0.8303(5) 0.025(2) Uani 1 1 d .
H3 H 0.6667 0.6361 0.8233 0.030 Uiso 1 1 calc R
C4 C 0.8703(7) 0.8932(8) 0.9157(5) 0.0194(15) Uani 1 1 d .
C5 C 0.8570(9) 0.9615(9) 0.9641(5) 0.028(3) Uani 1 1 d .
C6 C 0.9316(9) 1.0180(11) 1.0007(6) 0.035(3) Uani 1 1 d .
H6 H 0.9261 1.0658 1.0344 0.042 Uiso 1 1 calc R
C7 C 1.0135(10) 1.0071(12) 0.9899(8) 0.045(3) Uani 1 1 d .
H7 H 1.0631 1.0458 1.0161 0.054 Uiso 1 1 calc R
C8 C 1.0219(9) 0.9380(14) 0.9395(8) 0.047(4) Uani 1 1 d .
H8 H 1.0774 0.9319 0.9311 0.056 Uiso 1 1 calc R
C9 C 0.9508(8) 0.8783(12) 0.9018(6) 0.036(3) Uani 1 1 d .
C10 C 0.7688(9) 0.9741(10) 0.9778(6) 0.029(3) Uani 1 1 d .
H10 H 0.7454 0.8966 0.9804 0.034 Uiso 1 1 calc R
C11 C 0.7014(9) 1.0361(10) 0.9244(6) 0.032(3) Uani 1 1 d .
H11A H 0.7288 1.1028 0.9117 0.048 Uiso 1 1 calc R
H11B H 0.6516 1.0591 0.9399 0.048 Uiso 1 1 calc R
H11C H 0.6806 0.9862 0.8873 0.048 Uiso 1 1 calc R
C12 C 0.7757(9) 1.0328(12) 1.0423(6) 0.038(3) Uani 1 1 d .
H12A H 0.8171 0.9915 1.0770 0.057 Uiso 1 1 calc R
H12B H 0.7177 1.0341 1.0501 0.057 Uiso 1 1 calc R
H12C H 0.7967 1.1100 1.0409 0.057 Uiso 1 1 calc R
C13 C 0.9645(9) 0.7993(14) 0.8504(7) 0.046(4) Uani 1 1 d .
H13 H 0.9061 0.7672 0.8268 0.055 Uiso 1 1 calc R
C14 C 1.0248(11) 0.7027(15) 0.8795(9) 0.060(4) Uani 1 1 d .
H14A H 1.0803 0.7324 0.9070 0.090 Uiso 1 1 calc R
H14B H 1.0366 0.6573 0.8451 0.090 Uiso 1 1 calc R
H14C H 0.9966 0.6558 0.9051 0.090 Uiso 1 1 calc R
C15 C 1.0002(11) 0.863(2) 0.8027(9) 0.070(6) Uani 1 1 d .
H15A H 1.0543 0.9026 0.8255 0.106 Uiso 1 1 calc R
H15B H 0.9565 0.9181 0.7798 0.106 Uiso 1 1 calc R
H15C H 1.0130 0.8104 0.7719 0.106 Uiso 1 1 calc R
C16 C 0.6432(7) 0.7884(8) 0.7210(6) 0.0240(17) Uani 1 1 d .
C17 C 0.5615(7) 0.8390(9) 0.7043(5) 0.021(2) Uani 1 1 d .
C18 C 0.5152(7) 0.8408(9) 0.6397(6) 0.028(2) Uani 1 1 d .
H18 H 0.4587 0.8749 0.6266 0.034 Uiso 1 1 calc R
C19 C 0.5509(8) 0.7929(10) 0.5939(6) 0.031(3) Uani 1 1 d .
H19 H 0.5191 0.7957 0.5498 0.038 Uiso 1 1 calc R
C20 C 0.6320(8) 0.7418(10) 0.6124(5) 0.028(2) Uani 1 1 d .
H20 H 0.6556 0.7088 0.5810 0.034 Uiso 1 1 calc R
C21 C 0.6803(7) 0.7381(9) 0.6776(6) 0.025(2) Uani 1 1 d .
C22 C 0.5209(8) 0.8931(10) 0.7524(6) 0.029(3) Uani 1 1 d .
H22 H 0.5618 0.8789 0.7960 0.035 Uiso 1 1 calc R
C23 C 0.4330(10) 0.8423(13) 0.7516(8) 0.047(4) Uani 1 1 d .
H23A H 0.4080 0.8835 0.7814 0.070 Uiso 1 1 calc R
H23B H 0.4412 0.7632 0.7647 0.070 Uiso 1 1 calc R
H23C H 0.3930 0.8472 0.7082 0.070 Uiso 1 1 calc R
C24 C 0.5119(11) 1.0197(11) 0.7442(9) 0.044(4) Uani 1 1 d .
H24A H 0.4653 1.0370 0.7050 0.065 Uiso 1 1 calc R
H24B H 0.5677 1.0514 0.7411 0.065 Uiso 1 1 calc R
H24C H 0.4970 1.0524 0.7812 0.065 Uiso 1 1 calc R
C25 C 0.7675(7) 0.6785(9) 0.6948(6) 0.025(2) Uani 1 1 d .
H25 H 0.7958 0.6924 0.7415 0.030 Uiso 1 1 calc R
C26 C 0.8310(8) 0.7211(11) 0.6587(6) 0.033(3) Uani 1 1 d .
H26A H 0.8125 0.6934 0.6144 0.049 Uiso 1 1 calc R
H26B H 0.8904 0.6937 0.6799 0.049 Uiso 1 1 calc R
H26C H 0.8310 0.8035 0.6586 0.049 Uiso 1 1 calc R
C27 C 0.7542(9) 0.5513(10) 0.6863(8) 0.039(3) Uani 1 1 d .
H27A H 0.7181 0.5245 0.7132 0.059 Uiso 1 1 calc R
H27B H 0.8114 0.5136 0.6989 0.059 Uiso 1 1 calc R
H27C H 0.7245 0.5346 0.6412 0.059 Uiso 1 1 calc R
C28 C 0.8008(8) 1.1732(8) 0.7451(6) 0.0240(17) Uani 1 1 d .
C29 C 0.9093(9) 1.2161(12) 0.8435(6) 0.038(3) Uani 1 1 d .
H29A H 0.8689 1.1873 0.8667 0.057 Uiso 1 1 calc R
H29B H 0.9389 1.2835 0.8652 0.057 Uiso 1 1 calc R
H29C H 0.9532 1.1585 0.8428 0.057 Uiso 1 1 calc R
C30 C 0.7608(8) 1.2159(10) 0.6848(6) 0.031(3) Uani 1 1 d .
H30 H 0.7787 1.2870 0.6729 0.037 Uiso 1 1 calc R
C31 C 0.6958(8) 1.1574(9) 0.6419(6) 0.026(2) Uani 1 1 d .
H31 H 0.6796 1.0886 0.6577 0.031 Uiso 1 1 calc R
C32 C 0.6486(8) 1.1831(10) 0.5776(6) 0.028(2) Uani 1 1 d .
C33 C 0.6676(9) 1.2798(10) 0.5440(6) 0.035(3) Uani 1 1 d .
H33 H 0.7113 1.3317 0.5660 0.042 Uiso 1 1 calc R
C34 C 0.6240(9) 1.2984(11) 0.4810(6) 0.034(3) Uani 1 1 d .
H34 H 0.6360 1.3639 0.4599 0.040 Uiso 1 1 calc R
C35 C 0.5619(8) 1.2207(11) 0.4480(6) 0.035(3) Uani 1 1 d .
H35 H 0.5335 1.2319 0.4037 0.043 Uiso 1 1 calc R
C36 C 0.5410(8) 1.1266(12) 0.4792(6) 0.034(3) Uani 1 1 d .
H36 H 0.4977 1.0747 0.4567 0.041 Uiso 1 1 calc R
C37 C 0.5841(8) 1.1100(10) 0.5435(6) 0.033(3) Uani 1 1 d .
H37 H 0.5691 1.0466 0.5649 0.039 Uiso 1 1 calc R
C38 C 0.2341(7) 0.5864(8) 0.1547(4) 0.0155(14) Uani 1 1 d .
C39 C 0.2644(7) 0.7497(8) 0.1142(5) 0.019(2) Uani 1 1 d .
H39 H 0.2897 0.8210 0.1108 0.022 Uiso 1 1 calc R
C40 C 0.2058(7) 0.6937(9) 0.0663(5) 0.020(2) Uani 1 1 d .
H40 H 0.1814 0.7185 0.0234 0.024 Uiso 1 1 calc R
C41 C 0.3312(7) 0.7157(8) 0.2317(5) 0.0148(19) Uani 1 1 d .
C42 C 0.2896(7) 0.7742(8) 0.2698(5) 0.0155(14) Uani 1 1 d .
C43 C 0.3384(8) 0.8048(9) 0.3318(5) 0.024(2) Uani 1 1 d .
H43 H 0.3113 0.8455 0.3588 0.029 Uiso 1 1 calc R
C44 C 0.4269(8) 0.7752(9) 0.3539(5) 0.026(2) Uani 1 1 d .
H44 H 0.4600 0.7965 0.3959 0.031 Uiso 1 1 calc R
C45 C 0.4665(8) 0.7157(9) 0.3157(5) 0.024(2) Uani 1 1 d .
H45 H 0.5268 0.6961 0.3317 0.029 Uiso 1 1 calc R
C46 C 0.4202(7) 0.6837(8) 0.2541(5) 0.019(2) Uani 1 1 d .
C47 C 0.1936(8) 0.8103(10) 0.2460(6) 0.032(3) Uani 1 1 d .
H47 H 0.1700 0.7830 0.2009 0.038 Uiso 1 1 calc R
C48 C 0.1824(10) 0.9401(13) 0.2455(9) 0.053(4) Uani 1 1 d .
H48A H 0.1859 0.9662 0.2890 0.080 Uiso 1 1 calc R
H48B H 0.1250 0.9605 0.2165 0.080 Uiso 1 1 calc R
H48C H 0.2291 0.9755 0.2308 0.080 Uiso 1 1 calc R
C49 C 0.1388(9) 0.7563(14) 0.2863(7) 0.044(3) Uani 1 1 d .
H49A H 0.1525 0.6759 0.2917 0.066 Uiso 1 1 calc R
H49B H 0.0761 0.7659 0.2645 0.066 Uiso 1 1 calc R
H49C H 0.1527 0.7926 0.3285 0.066 Uiso 1 1 calc R
C50 C 0.4658(7) 0.6168(9) 0.2133(5) 0.019(2) Uani 1 1 d .
H50 H 0.4249 0.6117 0.1690 0.023 Uiso 1 1 calc R
C51 C 0.5520(8) 0.6765(11) 0.2087(6) 0.029(3) Uani 1 1 d .
H51A H 0.5385 0.7540 0.1938 0.044 Uiso 1 1 calc R
H51B H 0.5764 0.6358 0.1784 0.044 Uiso 1 1 calc R
H51C H 0.5951 0.6771 0.2511 0.044 Uiso 1 1 calc R
C52 C 0.4858(8) 0.4968(10) 0.2392(6) 0.029(3) Uani 1 1 d .
H52A H 0.5238 0.4997 0.2833 0.044 Uiso 1 1 calc R
H52B H 0.5158 0.4555 0.2123 0.044 Uiso 1 1 calc R
H52C H 0.4307 0.4585 0.2383 0.044 Uiso 1 1 calc R
C53 C 0.1267(7) 0.5065(8) 0.0627(5) 0.0217(16) Uani 1 1 d .
C54 C 0.0424(8) 0.5132(10) 0.0704(5) 0.025(2) Uani 1 1 d .
C55 C -0.0141(7) 0.4251(10) 0.0458(5) 0.026(2) Uani 1 1 d .
H55 H -0.0726 0.4270 0.0491 0.031 Uiso 1 1 calc R
C56 C 0.0134(8) 0.3336(10) 0.0163(6) 0.030(3) Uani 1 1 d .
H56 H -0.0257 0.2725 0.0017 0.036 Uiso 1 1 calc R
C57 C 0.0971(8) 0.3302(10) 0.0079(6) 0.030(3) Uani 1 1 d .
H57 H 0.1144 0.2688 -0.0137 0.036 Uiso 1 1 calc R
C58 C 0.1559(8) 0.4187(10) 0.0319(5) 0.026(2) Uani 1 1 d .
C59 C 0.0107(7) 0.6107(9) 0.1026(6) 0.025(2) Uani 1 1 d .
H59 H 0.0613 0.6626 0.1204 0.030 Uiso 1 1 calc R
C60 C -0.0244(10) 0.5721(13) 0.1569(8) 0.047(4) Uani 1 1 d .
H60A H -0.0756 0.5235 0.1400 0.071 Uiso 1 1 calc R
H60B H -0.0417 0.6376 0.1779 0.071 Uiso 1 1 calc R
H60C H 0.0214 0.5300 0.1881 0.071 Uiso 1 1 calc R
C61 C -0.0632(10) 0.6772(12) 0.0537(7) 0.044(3) Uani 1 1 d .
H61A H -0.0416 0.7022 0.0178 0.066 Uiso 1 1 calc R
H61B H -0.0799 0.7428 0.0749 0.066 Uiso 1 1 calc R
H61C H -0.1145 0.6284 0.0375 0.066 Uiso 1 1 calc R
C62 C 0.2480(8) 0.4139(10) 0.0235(6) 0.029(2) Uani 1 1 d .
H62 H 0.2724 0.4920 0.0294 0.035 Uiso 1 1 calc R
C63 C 0.2486(9) 0.3750(11) -0.0432(7) 0.036(3) Uani 1 1 d .
H63A H 0.2247 0.2986 -0.0506 0.055 Uiso 1 1 calc R
H63B H 0.3090 0.3754 -0.0464 0.055 Uiso 1 1 calc R
H63C H 0.2124 0.4259 -0.0754 0.055 Uiso 1 1 calc R
C64 C 0.3085(8) 0.3401(12) 0.0754(6) 0.036(3) Uani 1 1 d .
H64A H 0.3079 0.3672 0.1178 0.054 Uiso 1 1 calc R
H64B H 0.3686 0.3438 0.0715 0.054 Uiso 1 1 calc R
H64C H 0.2877 0.2621 0.0699 0.054 Uiso 1 1 calc R
C65 C 0.2296(7) 0.3175(9) 0.2693(5) 0.0217(16) Uani 1 1 d .
C66 C 0.1320(10) 0.2207(11) 0.1819(6) 0.043(4) Uani 1 1 d .
H66A H 0.1075 0.2950 0.1676 0.065 Uiso 1 1 calc R
H66B H 0.0840 0.1667 0.1778 0.065 Uiso 1 1 calc R
H66C H 0.1695 0.1962 0.1555 0.065 Uiso 1 1 calc R
C67 C 0.2773(8) 0.3104(10) 0.3331(6) 0.028(3) Uani 1 1 d .
H67 H 0.2716 0.2467 0.3581 0.034 Uiso 1 1 calc R
C68 C 0.3318(8) 0.3952(10) 0.3593(6) 0.027(2) Uani 1 1 d .
H68 H 0.3341 0.4547 0.3307 0.032 Uiso 1 1 calc R
C69 C 0.3869(7) 0.4100(10) 0.4235(6) 0.026(2) Uani 1 1 d .
C70 C 0.4460(7) 0.5021(9) 0.4364(5) 0.023(2) Uani 1 1 d .
H70 H 0.4490 0.5509 0.4025 0.028 Uiso 1 1 calc R
C71 C 0.4997(8) 0.5220(10) 0.4983(6) 0.029(3) Uani 1 1 d .
H71 H 0.5408 0.5822 0.5061 0.035 Uiso 1 1 calc R
C72 C 0.4931(8) 0.4545(11) 0.5478(6) 0.031(3) Uani 1 1 d .
H72 H 0.5274 0.4706 0.5903 0.038 Uiso 1 1 calc R
C73 C 0.4360(7) 0.3616(9) 0.5363(5) 0.024(2) Uani 1 1 d .
H73 H 0.4335 0.3131 0.5705 0.029 Uiso 1 1 calc R
C74 C 0.3837(7) 0.3415(9) 0.4750(5) 0.022(2) Uani 1 1 d .
H74 H 0.3444 0.2794 0.4676 0.026 Uiso 1 1 calc R
F1 F 0.3373(5) 0.9480(6) 0.9174(3) 0.0373(17) Uani 1 1 d .
F2 F 0.2031(4) 1.0757(6) 0.9284(4) 0.0424(18) Uani 1 1 d .
F3 F 0.2511(6) 1.0431(8) 1.0538(4) 0.052(2) Uani 1 1 d .
F4 F 0.2255(5) 0.8668(6) 0.9742(4) 0.0428(19) Uani 1 1 d .
F5 F 0.3674(5) 1.1236(6) 0.9954(4) 0.0344(16) Uani 1 1 d .
F6 F 0.3842(4) 0.9182(6) 1.0458(3) 0.0338(15) Uani 1 1 d .
F7 F 0.7122(5) 0.7009(6) 0.3568(3) 0.0329(15) Uani 1 1 d .
F8 F 0.8151(5) 0.5306(6) 0.4126(5) 0.048(2) Uani 1 1 d .
F9 F 0.6418(4) 0.5122(5) 0.3884(3) 0.0300(15) Uani 1 1 d .
F10 F 0.6395(4) 0.6993(6) 0.4540(3) 0.0288(14) Uani 1 1 d .
F11 F 0.8126(4) 0.7197(6) 0.4780(4) 0.0379(17) Uani 1 1 d .
F12 F 0.7424(6) 0.5334(6) 0.5100(3) 0.043(2) Uani 1 1 d .
N1 N 0.7946(6) 0.8340(8) 0.8734(4) 0.0224(19) Uani 1 1 d .
N2 N 0.6955(6) 0.7892(7) 0.7866(4) 0.0197(18) Uani 1 1 d .
N3 N 0.2804(6) 0.6835(7) 0.1688(4) 0.0174(17) Uani 1 1 d .
N4 N 0.1886(5) 0.5922(7) 0.0930(4) 0.0167(17) Uani 1 1 d .
O1 O 0.8605(6) 1.2440(7) 0.7789(4) 0.035(2) Uani 1 1 d .
O2 O 0.1830(6) 0.2270(6) 0.2475(4) 0.0325(19) Uani 1 1 d .
Sb1 Sb 0.29504(5) 0.99758(6) 0.98615(4) 0.02362(16) Uani 1 1 d .
Sb2 Sb 0.72777(5) 0.61673(6) 0.43297(3) 0.02285(16) Uani 1 1 d .

loop_
_atom_site_aniso_label
_atom_site_aniso_U_11
_atom_site_aniso_U_22
_atom_site_aniso_U_33
_atom_site_aniso_U_23
_atom_site_aniso_U_13
_atom_site_aniso_U_12
Au1 0.0168(2) 0.01904(18) 0.0266(2) 0.00144(18) 0.00932(18) -0.00285(18)
Au2 0.01551(19) 0.01497(18) 0.02196(19) 0.00360(16) 0.00461(16) -0.00159(17)
C1 0.015(3) 0.015(3) 0.028(4) 0.010(3) 0.005(3) 0.000(3)
C2 0.014(5) 0.023(5) 0.029(5) -0.002(4) 0.012(5) -0.007(4)
C3 0.026(6) 0.023(5) 0.025(5) 0.001(4) 0.003(5) -0.004(5)
C4 0.015(3) 0.015(3) 0.028(4) 0.010(3) 0.005(3) 0.000(3)
C5 0.037(7) 0.017(5) 0.024(5) 0.001(4) -0.002(5) -0.012(5)
C6 0.035(7) 0.032(6) 0.031(6) -0.008(5) -0.004(6) -0.014(6)
C7 0.029(7) 0.043(8) 0.054(8) -0.006(6) -0.001(7) -0.019(6)
C8 0.017(6) 0.061(9) 0.063(9) -0.018(8) 0.010(7) -0.009(6)
C9 0.022(6) 0.043(7) 0.036(6) -0.007(5) -0.001(6) -0.011(5)
C10 0.033(7) 0.022(5) 0.029(6) -0.001(5) 0.006(5) -0.013(5)
C11 0.033(7) 0.030(6) 0.040(6) -0.007(5) 0.022(6) -0.003(5)
C12 0.030(7) 0.046(8) 0.036(7) -0.009(6) 0.005(6) -0.017(6)
C13 0.019(6) 0.064(10) 0.058(9) -0.009(7) 0.015(7) 0.001(6)
C14 0.044(9) 0.072(11) 0.059(9) -0.025(9) 0.006(8) 0.004(8)
C15 0.037(9) 0.121(17) 0.059(10) -0.013(11) 0.023(8) 0.004(10)
C16 0.022(4) 0.007(3) 0.044(5) 0.003(3) 0.012(4) 0.000(3)
C17 0.011(5) 0.018(5) 0.034(5) -0.003(4) 0.009(5) -0.006(4)
C18 0.018(6) 0.021(5) 0.042(6) -0.008(5) 0.002(5) 0.000(4)
C19 0.025(6) 0.035(6) 0.034(6) -0.001(5) 0.008(5) -0.001(5)
C20 0.023(6) 0.033(6) 0.027(5) -0.009(5) 0.004(5) -0.002(5)
C21 0.020(6) 0.019(5) 0.039(6) -0.005(5) 0.013(5) -0.006(4)
C22 0.020(6) 0.026(6) 0.041(7) -0.009(5) 0.009(5) -0.002(5)
C23 0.041(8) 0.049(8) 0.063(9) -0.008(7) 0.036(8) -0.006(7)
C24 0.037(8) 0.030(7) 0.071(10) -0.004(7) 0.025(8) 0.004(6)
C25 0.019(6) 0.021(5) 0.036(6) -0.002(5) 0.009(5) 0.006(5)
C26 0.026(6) 0.033(6) 0.046(7) 0.000(6) 0.022(6) -0.003(5)
C27 0.029(7) 0.027(6) 0.066(9) -0.008(6) 0.023(7) -0.001(5)
C28 0.022(4) 0.007(3) 0.044(5) 0.003(3) 0.012(4) 0.000(3)
C29 0.041(8) 0.041(7) 0.032(6) -0.008(5) 0.010(6) -0.014(6)
C30 0.034(7) 0.019(5) 0.051(7) 0.005(5) 0.030(6) -0.002(5)
C31 0.030(6) 0.014(5) 0.044(6) -0.005(5) 0.027(6) -0.001(5)
C32 0.020(5) 0.037(6) 0.031(6) 0.006(5) 0.012(5) 0.008(5)
C33 0.043(8) 0.024(6) 0.049(7) 0.003(5) 0.028(7) 0.015(6)
C34 0.038(7) 0.032(6) 0.037(6) 0.008(5) 0.020(6) 0.016(6)
C35 0.027(6) 0.047(8) 0.036(6) 0.012(6) 0.014(6) 0.022(6)
C36 0.014(5) 0.047(7) 0.046(7) 0.008(6) 0.015(6) 0.012(5)
C37 0.029(6) 0.026(6) 0.048(7) 0.005(5) 0.018(6) 0.004(5)
C38 0.019(4) 0.012(3) 0.018(3) 0.009(3) 0.010(3) 0.003(3)
C39 0.018(5) 0.013(5) 0.025(5) 0.002(4) 0.008(5) 0.002(4)
C40 0.020(5) 0.022(5) 0.014(4) -0.003(4) 0.000(4) 0.001(4)
C41 0.013(5) 0.008(4) 0.025(5) 0.001(4) 0.007(4) -0.005(4)
C42 0.019(4) 0.012(3) 0.018(3) 0.009(3) 0.010(3) 0.003(3)
C43 0.030(6) 0.017(5) 0.028(5) 0.002(4) 0.012(5) 0.004(5)
C44 0.033(6) 0.021(5) 0.023(5) 0.000(4) 0.005(5) -0.005(5)
C45 0.028(6) 0.017(5) 0.023(5) -0.005(4) 0.002(5) -0.006(5)
C46 0.011(5) 0.013(4) 0.035(6) 0.005(4) 0.011(5) -0.004(4)
C47 0.019(6) 0.033(6) 0.041(7) -0.003(5) 0.006(5) 0.006(5)
C48 0.033(7) 0.047(8) 0.082(11) 0.021(8) 0.020(8) 0.018(7)
C49 0.035(8) 0.055(9) 0.042(7) 0.004(6) 0.011(7) -0.002(7)
C50 0.013(5) 0.024(5) 0.020(5) -0.002(4) 0.004(4) 0.001(4)
C51 0.022(6) 0.039(7) 0.030(6) -0.003(5) 0.014(5) -0.011(5)
C52 0.022(6) 0.026(6) 0.038(6) -0.008(5) 0.007(5) 0.004(5)
C53 0.021(4) 0.014(3) 0.029(4) 0.017(3) 0.005(3) 0.000(3)
C54 0.024(6) 0.026(6) 0.024(5) -0.001(4) 0.007(5) -0.001(5)
C55 0.008(5) 0.036(6) 0.028(5) 0.005(5) -0.001(4) -0.003(5)
C56 0.019(5) 0.035(6) 0.034(6) -0.005(5) 0.003(5) -0.015(5)
C57 0.026(6) 0.027(6) 0.037(6) -0.013(5) 0.008(5) -0.006(5)
C58 0.023(6) 0.031(6) 0.023(5) 0.000(5) 0.004(5) -0.006(5)
C59 0.015(5) 0.023(5) 0.038(6) 0.001(5) 0.009(5) 0.009(4)
C60 0.044(8) 0.044(8) 0.063(9) -0.004(7) 0.029(8) 0.003(7)
C61 0.039(8) 0.039(7) 0.043(7) 0.006(6) -0.008(7) 0.019(6)
C62 0.023(6) 0.018(5) 0.047(7) 0.000(5) 0.010(5) -0.005(5)
C63 0.030(7) 0.030(6) 0.053(7) -0.008(6) 0.019(6) -0.006(5)
C64 0.026(6) 0.045(7) 0.041(7) -0.006(6) 0.015(6) 0.009(6)
C65 0.021(4) 0.014(3) 0.029(4) 0.017(3) 0.005(3) 0.000(3)
C66 0.054(9) 0.024(6) 0.038(7) 0.007(5) -0.009(7) -0.016(6)
C67 0.026(6) 0.019(5) 0.040(7) 0.001(5) 0.009(6) 0.004(5)
C68 0.022(6) 0.025(6) 0.030(6) -0.002(5) 0.002(5) 0.003(5)
C69 0.016(5) 0.032(6) 0.032(6) 0.002(5) 0.009(5) 0.005(5)
C70 0.019(5) 0.025(5) 0.027(5) 0.002(4) 0.008(5) 0.005(4)
C71 0.025(6) 0.023(6) 0.037(6) 0.005(5) 0.005(5) -0.005(5)
C72 0.027(6) 0.042(7) 0.027(5) -0.010(5) 0.010(5) 0.006(5)
C73 0.022(6) 0.020(5) 0.029(5) 0.005(4) 0.006(5) 0.000(5)
C74 0.015(5) 0.023(5) 0.029(5) -0.002(4) 0.009(5) 0.003(4)
F1 0.040(4) 0.037(4) 0.032(3) 0.003(3) 0.008(3) 0.002(3)
F2 0.017(3) 0.038(4) 0.065(5) 0.014(4) -0.001(4) -0.008(3)
F3 0.058(6) 0.067(6) 0.048(5) 0.005(4) 0.041(5) 0.021(5)
F4 0.024(4) 0.032(3) 0.067(5) 0.025(4) 0.003(4) -0.010(3)
F5 0.030(4) 0.027(3) 0.044(4) 0.003(3) 0.007(3) -0.011(3)
F6 0.021(3) 0.045(4) 0.036(3) 0.006(3) 0.009(3) 0.001(3)
F7 0.038(4) 0.035(4) 0.027(3) 0.011(3) 0.010(3) 0.002(3)
F8 0.025(4) 0.040(4) 0.073(6) -0.016(4) 0.007(4) 0.000(3)
F9 0.023(3) 0.025(3) 0.035(3) -0.004(3) -0.004(3) 0.001(3)
F10 0.021(3) 0.033(3) 0.029(3) -0.003(3) 0.002(3) 0.000(3)
F11 0.019(3) 0.036(4) 0.048(4) -0.016(3) -0.008(3) 0.001(3)
F12 0.068(6) 0.036(4) 0.025(3) 0.012(3) 0.010(4) 0.002(4)
N1 0.019(5) 0.020(4) 0.028(5) -0.003(4) 0.007(4) 0.003(4)
N2 0.012(4) 0.022(4) 0.025(4) -0.005(4) 0.006(4) 0.000(4)
N3 0.015(4) 0.011(4) 0.024(4) -0.002(3) 0.002(4) -0.004(3)
N4 0.007(4) 0.017(4) 0.025(4) 0.003(3) 0.003(3) 0.001(3)
O1 0.032(5) 0.034(4) 0.041(5) 0.001(4) 0.013(4) -0.016(4)
O2 0.037(5) 0.019(4) 0.036(4) 0.006(3) 0.003(4) -0.010(4)
Sb1 0.0145(3) 0.0213(3) 0.0348(4) 0.0080(3) 0.0064(3) -0.0013(3)
Sb2 0.0173(3) 0.0205(3) 0.0279(3) -0.0032(3) 0.0017(3) 0.0014(3)

loop_
_atom_type_symbol
_atom_type_description
_atom_type_scat_dispersion_real
_atom_type_scat_dispersion_imag
_atom_type_scat_source
C C 0.0181 0.0091 'International Tables Vol C Tables 4.2.6.8 and 6.1.1.4'
H H 0.0000 0.0000 'International Tables Vol C Tables 4.2.6.8 and 6.1.1.4'
N N 0.0311 0.0180 'International Tables Vol C Tables 4.2.6.8 and 6.1.1.4'
O O 0.0492 0.0322 'International Tables Vol C Tables 4.2.6.8 and 6.1.1.4'
F F 0.0727 0.0534 'International Tables Vol C Tables 4.2.6.8 and 6.1.1.4'
Sb Sb -0.0562 5.8946 'International Tables Vol C Tables 4.2.6.8 and 6.1.1.4'
Au Au -4.4197 7.2980 'International Tables Vol C Tables 4.2.6.8 and 6.1.1.4'

loop_
_geom_angle_atom_site_label_1
_geom_angle_atom_site_label_2
_geom_angle_atom_site_label_3
_geom_angle
C28 Au1 C1 177.6(5)
C38 Au2 C65 178.5(5)
N1 C1 N2 107.0(9)
N1 C1 Au1 125.3(8)
N2 C1 Au1 127.7(8)
C3 C2 N1 105.9(10)
C3 C2 H2 127.1
N1 C2 H2 127.1
C2 C3 N2 108.2(10)
C2 C3 H3 125.9
N2 C3 H3 125.9
C5 C4 C9 125.2(11)
C5 C4 N1 118.9(10)
C9 C4 N1 115.9(10)
C4 C5 C6 115.3(12)
C4 C5 C10 123.3(10)
C6 C5 C10 121.3(11)
C7 C6 C5 122.6(13)
C7 C6 H6 118.7
C5 C6 H6 118.7
C6 C7 C8 118.9(12)
C6 C7 H7 120.5
C8 C7 H7 120.5
C9 C8 C7 121.4(13)
C9 C8 H8 119.3
C7 C8 H8 119.3
C8 C9 C4 116.4(12)
C8 C9 C13 119.3(12)
C4 C9 C13 124.2(11)
C5 C10 C11 112.7(10)
C5 C10 C12 112.9(10)
C11 C10 C12 109.1(10)
C5 C10 H10 107.3
C11 C10 H10 107.3
C12 C10 H10 107.3
C10 C11 H11A 109.5
C10 C11 H11B 109.5
H11A C11 H11B 109.5
C10 C11 H11C 109.5
H11A C11 H11C 109.5
H11B C11 H11C 109.5
C10 C12 H12A 109.5
C10 C12 H12B 109.5
H12A C12 H12B 109.5
C10 C12 H12C 109.5
H12A C12 H12C 109.5
H12B C12 H12C 109.5
C14 C13 C15 110.6(14)
C14 C13 C9 111.5(13)
C15 C13 C9 110.4(15)
C14 C13 H13 108.0
C15 C13 H13 108.0
C9 C13 H13 108.0
C13 C14 H14A 109.5
C13 C14 H14B 109.5
H14A C14 H14B 109.5
C13 C14 H14C 109.5
H14A C14 H14C 109.5
H14B C14 H14C 109.5
C13 C15 H15A 109.5
C13 C15 H15B 109.5
H15A C15 H15B 109.5
C13 C15 H15C 109.5
H15A C15 H15C 109.5
H15B C15 H15C 109.5
C21 C16 C17 123.8(11)
C21 C16 N2 116.3(10)
C17 C16 N2 119.8(10)
C16 C17 C18 117.7(10)
C16 C17 C22 123.4(11)
C18 C17 C22 118.9(10)
C17 C18 C19 120.5(11)
C17 C18 H18 119.7
C19 C18 H18 119.7
C20 C19 C18 120.2(11)
C20 C19 H19 119.9
C18 C19 H19 119.9
C19 C20 C21 120.5(11)
C19 C20 H20 119.7
C21 C20 H20 119.7
C16 C21 C20 117.2(11)
C16 C21 C25 124.9(11)
C20 C21 C25 117.9(10)
C23 C22 C24 109.9(11)
C23 C22 C17 112.9(10)
C24 C22 C17 112.5(11)
C23 C22 H22 107.1
C24 C22 H22 107.1
C17 C22 H22 107.1
C22 C23 H23A 109.5
C22 C23 H23B 109.5
H23A C23 H23B 109.5
C22 C23 H23C 109.5
H23A C23 H23C 109.5
H23B C23 H23C 109.5
C22 C24 H24A 109.5
C22 C24 H24B 109.5
H24A C24 H24B 109.5
C22 C24 H24C 109.5
H24A C24 H24C 109.5
H24B C24 H24C 109.5
C21 C25 C26 114.1(10)
C21 C25 C27 110.5(10)
C26 C25 C27 110.7(10)
C21 C25 H25 107.1
C26 C25 H25 107.1
C27 C25 H25 107.1
C25 C26 H26A 109.5
C25 C26 H26B 109.5
H26A C26 H26B 109.5
C25 C26 H26C 109.5
H26A C26 H26C 109.5
H26B C26 H26C 109.5
C25 C27 H27A 109.5
C25 C27 H27B 109.5
H27A C27 H27B 109.5
C25 C27 H27C 109.5
H27A C27 H27C 109.5
H27B C27 H27C 109.5
O1 C28 C30 110.9(9)
O1 C28 Au1 123.2(8)
C30 C28 Au1 125.8(9)
O1 C29 H29A 109.5
O1 C29 H29B 109.5
H29A C29 H29B 109.5
O1 C29 H29C 109.5
H29A C29 H29C 109.5
H29B C29 H29C 109.5
C31 C30 C28 121.0(10)
C31 C30 H30 119.5
C28 C30 H30 119.5
C30 C31 C32 130.3(11)
C30 C31 H31 114.8
C32 C31 H31 114.8
C37 C32 C31 119.7(11)
C37 C32 C33 117.2(11)
C31 C32 C33 123.0(12)
C34 C33 C32 121.3(13)
C34 C33 H33 119.4
C32 C33 H33 119.4
C33 C34 C35 119.6(12)
C33 C34 H34 120.2
C35 C34 H34 120.2
C34 C35 C36 120.7(12)
C34 C35 H35 119.6
C36 C35 H35 119.6
C37 C36 C35 119.1(13)
C37 C36 H36 120.4
C35 C36 H36 120.4
C36 C37 C32 122.0(12)
C36 C37 H37 119.0
C32 C37 H37 119.0
N4 C38 N3 106.8(8)
N4 C38 Au2 124.4(7)
N3 C38 Au2 128.8(7)
C40 C39 N3 107.4(9)
C40 C39 H39 126.3
N3 C39 H39 126.3
C39 C40 N4 106.0(9)
C39 C40 H40 127.0
N4 C40 H40 127.0
C42 C41 C46 121.9(10)
C42 C41 N3 118.1(9)
C46 C41 N3 119.9(9)
C41 C42 C43 118.6(9)
C41 C42 C47 122.4(9)
C43 C42 C47 118.9(9)
C44 C43 C42 119.8(10)
C44 C43 H43 120.1
C42 C43 H43 120.1
C45 C44 C43 120.6(10)
C45 C44 H44 119.7
C43 C44 H44 119.7
C44 C45 C46 121.2(11)
C44 C45 H45 119.4
C46 C45 H45 119.4
C45 C46 C41 117.8(10)
C45 C46 C50 119.8(10)
C41 C46 C50 122.3(10)
C42 C47 C49 111.0(10)
C42 C47 C48 112.6(10)
C49 C47 C48 109.7(11)
C42 C47 H47 107.8
C49 C47 H47 107.8
C48 C47 H47 107.8
C47 C48 H48A 109.5
C47 C48 H48B 109.5
H48A C48 H48B 109.5
C47 C48 H48C 109.5
H48A C48 H48C 109.5
H48B C48 H48C 109.5
C47 C49 H49A 109.5
C47 C49 H49B 109.5
H49A C49 H49B 109.5
C47 C49 H49C 109.5
H49A C49 H49C 109.5
H49B C49 H49C 109.5
C46 C50 C52 110.9(9)
C46 C50 C51 111.5(9)
C52 C50 C51 110.5(10)
C46 C50 H50 107.9
C52 C50 H50 107.9
C51 C50 H50 107.9
C50 C51 H51A 109.5
C50 C51 H51B 109.5
H51A C51 H51B 109.5
C50 C51 H51C 109.5
H51A C51 H51C 109.5
H51B C51 H51C 109.5
C50 C52 H52A 109.5
C50 C52 H52B 109.5
H52A C52 H52B 109.5
C50 C52 H52C 109.5
H52A C52 H52C 109.5
H52B C52 H52C 109.5
C58 C53 C54 124.1(11)
C58 C53 N4 118.5(10)
C54 C53 N4 117.2(10)
C55 C54 C53 116.6(10)
C55 C54 C59 119.8(11)
C53 C54 C59 123.6(10)
C54 C55 C56 121.1(10)
C54 C55 H55 119.4
C56 C55 H55 119.4
C57 C56 C55 121.1(10)
C57 C56 H56 119.4
C55 C56 H56 119.4
C56 C57 C58 119.2(11)
C56 C57 H57 120.4
C58 C57 H57 120.4
C53 C58 C57 117.8(11)
C53 C58 C62 123.1(10)
C57 C58 C62 119.1(11)
C60 C59 C54 111.8(10)
C60 C59 C61 108.5(11)
C54 C59 C61 110.9(10)
C60 C59 H59 108.5
C54 C59 H59 108.5
C61 C59 H59 108.5
C59 C60 H60A 109.5
C59 C60 H60B 109.5
H60A C60 H60B 109.5
C59 C60 H60C 109.5
H60A C60 H60C 109.5
H60B C60 H60C 109.5
C59 C61 H61A 109.5
C59 C61 H61B 109.5
H61A C61 H61B 109.5
C59 C61 H61C 109.5
H61A C61 H61C 109.5
H61B C61 H61C 109.5
C58 C62 C63 112.7(10)
C58 C62 C64 110.9(10)
C63 C62 C64 110.8(10)
C58 C62 H62 107.4
C63 C62 H62 107.4
C64 C62 H62 107.4
C62 C63 H63A 109.5
C62 C63 H63B 109.5
H63A C63 H63B 109.5
C62 C63 H63C 109.5
H63A C63 H63C 109.5
H63B C63 H63C 109.5
C62 C64 H64A 109.5
C62 C64 H64B 109.5
H64A C64 H64B 109.5
C62 C64 H64C 109.5
H64A C64 H64C 109.5
H64B C64 H64C 109.5
O2 C65 C67 113.8(9)
O2 C65 Au2 122.2(8)
C67 C65 Au2 123.9(8)
O2 C66 H66A 109.5
O2 C66 H66B 109.5
H66A C66 H66B 109.5
O2 C66 H66C 109.5
H66A C66 H66C 109.5
H66B C66 H66C 109.5
C68 C67 C65 118.9(11)
C68 C67 H67 120.6
C65 C67 H67 120.6
C67 C68 C69 130.3(12)
C67 C68 H68 114.8
C69 C68 H68 114.8
C74 C69 C70 117.6(11)
C74 C69 C68 123.9(11)
C70 C69 C68 118.4(11)
C71 C70 C69 120.8(11)
C71 C70 H70 119.6
C69 C70 H70 119.6
C72 C71 C70 119.7(11)
C72 C71 H71 120.1
C70 C71 H71 120.1
C71 C72 C73 120.6(11)
C71 C72 H72 119.7
C73 C72 H72 119.7
C74 C73 C72 119.5(10)
C74 C73 H73 120.3
C72 C73 H73 120.3
C73 C74 C69 121.7(11)
C73 C74 H74 119.2
C69 C74 H74 119.2
C1 N1 C2 111.2(9)
C1 N1 C4 122.2(9)
C2 N1 C4 126.2(9)
C1 N2 C3 107.8(9)
C1 N2 C16 126.2(9)
C3 N2 C16 125.8(9)
C38 N3 C39 109.4(8)
C38 N3 C41 124.6(8)
C39 N3 C41 125.8(8)
C38 N4 C40 110.4(8)
C38 N4 C53 122.0(8)
C40 N4 C53 127.5(8)
C28 O1 C29 119.9(9)
C65 O2 C66 120.3(9)
F5 Sb1 F3 92.0(4)
F5 Sb1 F2 90.8(3)
F3 Sb1 F2 89.5(4)
F5 Sb1 F4 177.0(4)
F3 Sb1 F4 90.9(4)
F2 Sb1 F4 90.1(3)
F5 Sb1 F6 90.5(3)
F3 Sb1 F6 88.7(4)
F2 Sb1 F6 177.9(3)
F4 Sb1 F6 88.7(3)
F5 Sb1 F1 89.6(3)
F3 Sb1 F1 178.4(4)
F2 Sb1 F1 90.4(4)
F4 Sb1 F1 87.5(4)
F6 Sb1 F1 91.3(3)
F10 Sb2 F8 178.5(3)
F10 Sb2 F11 90.3(3)
F8 Sb2 F11 90.6(3)
F10 Sb2 F7 90.7(3)
F8 Sb2 F7 90.4(4)
F11 Sb2 F7 90.5(3)
F10 Sb2 F9 89.4(3)
F8 Sb2 F9 89.6(3)
F11 Sb2 F9 179.3(3)
F7 Sb2 F9 90.1(3)
F10 Sb2 F12 88.6(3)
F8 Sb2 F12 90.3(4)
F11 Sb2 F12 89.4(4)
F7 Sb2 F12 179.3(4)
F9 Sb2 F12 90.0(3)

loop_
_geom_bond_atom_site_label_1
_geom_bond_atom_site_label_2
_geom_bond_distance
Au1 C28 2.010(10)
Au1 C1 2.049(10)
Au2 C38 2.031(9)
Au2 C65 2.034(9)
C1 N1 1.314(14)
C1 N2 1.368(14)
C2 C3 1.345(16)
C2 N1 1.379(14)
C2 H2 0.9500
C3 N2 1.384(15)
C3 H3 0.9500
C4 C5 1.390(16)
C4 C9 1.402(17)
C4 N1 1.471(14)
C5 C6 1.398(17)
C5 C10 1.515(19)
C6 C7 1.39(2)
C6 H6 0.9500
C7 C8 1.40(2)
C7 H7 0.9500
C8 C9 1.387(18)
C8 H8 0.9500
C9 C13 1.52(2)
C10 C11 1.528(18)
C10 C12 1.543(17)
C10 H10 1.0000
C11 H11A 0.9800
C11 H11B 0.9800
C11 H11C 0.9800
C12 H12A 0.9800
C12 H12B 0.9800
C12 H12C 0.9800
C13 C14 1.51(2)
C13 C15 1.52(2)
C13 H13 1.0000
C14 H14A 0.9800
C14 H14B 0.9800
C14 H14C 0.9800
C15 H15A 0.9800
C15 H15B 0.9800
C15 H15C 0.9800
C16 C21 1.380(16)
C16 C17 1.380(15)
C16 N2 1.433(15)
C17 C18 1.388(17)
C17 C22 1.518(16)
C18 C19 1.397(17)
C18 H18 0.9500
C19 C20 1.375(17)
C19 H19 0.9500
C20 C21 1.409(17)
C20 H20 0.9500
C21 C25 1.504(16)
C22 C23 1.513(17)
C22 C24 1.518(18)
C22 H22 1.0000
C23 H23A 0.9800
C23 H23B 0.9800
C23 H23C 0.9800
C24 H24A 0.9800
C24 H24B 0.9800
C24 H24C 0.9800
C25 C26 1.526(16)
C25 C27 1.530(16)
C25 H25 1.0000
C26 H26A 0.9800
C26 H26B 0.9800
C26 H26C 0.9800
C27 H27A 0.9800
C27 H27B 0.9800
C27 H27C 0.9800
C28 O1 1.324(14)
C28 C30 1.382(17)
C29 O1 1.440(16)
C29 H29A 0.9800
C29 H29B 0.9800
C29 H29C 0.9800
C30 C31 1.370(18)
C30 H30 0.9500
C31 C32 1.421(17)
C31 H31 0.9500
C32 C37 1.387(18)
C32 C33 1.438(18)
C33 C34 1.366(19)
C33 H33 0.9500
C34 C35 1.39(2)
C34 H34 0.9500
C35 C36 1.396(19)
C35 H35 0.9500
C36 C37 1.386(18)
C36 H36 0.9500
C37 H37 0.9500
C38 N4 1.335(13)
C38 N3 1.356(13)
C39 C40 1.358(15)
C39 N3 1.387(13)
C39 H39 0.9500
C40 N4 1.399(14)
C40 H40 0.9500
C41 C42 1.383(14)
C41 C46 1.408(14)
C41 N3 1.429(13)
C42 C43 1.400(15)
C42 C47 1.525(15)
C43 C44 1.393(17)
C43 H43 0.9500
C44 C45 1.370(16)
C44 H44 0.9500
C45 C46 1.388(16)
C45 H45 0.9500
C46 C50 1.516(15)
C47 C49 1.537(19)
C47 C48 1.554(19)
C47 H47 1.0000
C48 H48A 0.9800
C48 H48B 0.9800
C48 H48C 0.9800
C49 H49A 0.9800
C49 H49B 0.9800
C49 H49C 0.9800
C50 C52 1.534(16)
C50 C51 1.567(15)
C50 H50 1.0000
C51 H51A 0.9800
C51 H51B 0.9800
C51 H51C 0.9800
C52 H52A 0.9800
C52 H52B 0.9800
C52 H52C 0.9800
C53 C58 1.387(17)
C53 C54 1.396(16)
C53 N4 1.439(14)
C54 C55 1.385(17)
C54 C59 1.510(16)
C55 C56 1.392(18)
C55 H55 0.9500
C56 C57 1.389(17)
C56 H56 0.9500
C57 C58 1.405(16)
C57 H57 0.9500
C58 C62 1.522(16)
C59 C60 1.509(18)
C59 C61 1.558(15)
C59 H59 1.0000
C60 H60A 0.9800
C60 H60B 0.9800
C60 H60C 0.9800
C61 H61A 0.9800
C61 H61B 0.9800
C61 H61C 0.9800
C62 C63 1.524(18)
C62 C64 1.533(17)
C62 H62 1.0000
C63 H63A 0.9800
C63 H63B 0.9800
C63 H63C 0.9800
C64 H64A 0.9800
C64 H64B 0.9800
C64 H64C 0.9800
C65 O2 1.317(14)
C65 C67 1.382(17)
C66 O2 1.429(15)
C66 H66A 0.9800
C66 H66B 0.9800
C66 H66C 0.9800
C67 C68 1.346(17)
C67 H67 0.9500
C68 C69 1.435(16)
C68 H68 0.9500
C69 C74 1.397(16)
C69 C70 1.416(17)
C70 C71 1.396(17)
C70 H70 0.9500
C71 C72 1.369(18)
C71 H71 0.9500
C72 C73 1.405(17)
C72 H72 0.9500
C73 C74 1.377(16)
C73 H73 0.9500
C74 H74 0.9500
F1 Sb1 1.895(7)
F2 Sb1 1.880(7)
F3 Sb1 1.874(7)
F4 Sb1 1.881(7)
F5 Sb1 1.863(7)
F6 Sb1 1.882(7)
F7 Sb2 1.890(6)
F8 Sb2 1.872(8)
F9 Sb2 1.897(6)
F10 Sb2 1.867(7)
F11 Sb2 1.878(7)
F12 Sb2 1.901(7)

loop_
_geom_torsion_atom_site_label_1
_geom_torsion_atom_site_label_2
_geom_torsion_atom_site_label_3
_geom_torsion_atom_site_label_4
_geom_torsion
C28 Au1 C1 N1 -27(11)
C28 Au1 C1 N2 152(10)
N1 C2 C3 N2 1.0(13)
C9 C4 C5 C6 -0.2(17)
N1 C4 C5 C6 -177.7(10)
C9 C4 C5 C10 -179.5(11)
N1 C4 C5 C10 3.1(15)
C4 C5 C6 C7 0.0(18)
C10 C5 C6 C7 179.2(12)
C5 C6 C7 C8 1(2)
C6 C7 C8 C9 -2(2)
C7 C8 C9 C4 1(2)
C7 C8 C9 C13 -176.4(15)
C5 C4 C9 C8 -0.5(19)
N1 C4 C9 C8 177.0(12)
C5 C4 C9 C13 177.3(12)
N1 C4 C9 C13 -5.2(18)
C4 C5 C10 C11 -68.6(13)
C6 C5 C10 C11 112.3(12)
C4 C5 C10 C12 167.2(10)
C6 C5 C10 C12 -11.9(16)
C8 C9 C13 C14 64.4(19)
C4 C9 C13 C14 -113.3(15)
C8 C9 C13 C15 -59.1(19)
C4 C9 C13 C15 123.2(15)
C21 C16 C17 C18 -1.2(16)
N2 C16 C17 C18 176.9(9)
C21 C16 C17 C22 179.4(10)
N2 C16 C17 C22 -2.4(16)
C16 C17 C18 C19 -0.1(16)
C22 C17 C18 C19 179.3(10)
C17 C18 C19 C20 1.0(18)
C18 C19 C20 C21 -0.6(18)
C17 C16 C21 C20 1.6(16)
N2 C16 C21 C20 -176.6(10)
C17 C16 C21 C25 -177.5(10)
N2 C16 C21 C25 4.3(15)
C19 C20 C21 C16 -0.6(17)
C19 C20 C21 C25 178.5(11)
C16 C17 C22 C23 -121.9(13)
C18 C17 C22 C23 58.8(15)
C16 C17 C22 C24 113.1(13)
C18 C17 C22 C24 -66.3(14)
C16 C21 C25 C26 -126.3(12)
C20 C21 C25 C26 54.6(14)
C16 C21 C25 C27 108.2(13)
C20 C21 C25 C27 -70.9(14)
C1 Au1 C28 O1 29(11)
C1 Au1 C28 C30 -153(10)
O1 C28 C30 C31 -179.0(10)
Au1 C28 C30 C31 3.2(17)
C28 C30 C31 C32 -177.4(11)
C30 C31 C32 C37 -179.4(12)
C30 C31 C32 C33 4.0(19)
C37 C32 C33 C34 -0.3(17)
C31 C32 C33 C34 176.4(11)
C32 C33 C34 C35 -2.0(18)
C33 C34 C35 C36 2.8(17)
C34 C35 C36 C37 -1.3(17)
C35 C36 C37 C32 -1.1(18)
C31 C32 C37 C36 -175.0(11)
C33 C32 C37 C36 1.8(17)
C65 Au2 C38 N4 58(19)
C65 Au2 C38 N3 -121(18)
N3 C39 C40 N4 -1.2(11)
C46 C41 C42 C43 1.7(14)
N3 C41 C42 C43 179.1(9)
C46 C41 C42 C47 179.4(9)
N3 C41 C42 C47 -3.2(14)
C41 C42 C43 C44 -0.5(14)
C47 C42 C43 C44 -178.3(10)
C42 C43 C44 C45 -0.5(16)
C43 C44 C45 C46 0.3(16)
C44 C45 C46 C41 0.9(15)
C44 C45 C46 C50 -179.4(10)
C42 C41 C46 C45 -1.9(14)
N3 C41 C46 C45 -179.3(9)
C42 C41 C46 C50 178.3(9)
N3 C41 C46 C50 1.0(14)
C41 C42 C47 C49 118.9(12)
C43 C42 C47 C49 -63.5(13)
C41 C42 C47 C48 -117.8(12)
C43 C42 C47 C48 59.8(14)
C45 C46 C50 C52 70.2(12)
C41 C46 C50 C52 -110.1(11)
C45 C46 C50 C51 -53.4(13)
C41 C46 C50 C51 126.3(10)
C58 C53 C54 C55 0.5(17)
N4 C53 C54 C55 -174.6(9)
C58 C53 C54 C59 -178.4(11)
N4 C53 C54 C59 6.4(16)
C53 C54 C55 C56 1.5(17)
C59 C54 C55 C56 -179.5(11)
C54 C55 C56 C57 -3.1(18)
C55 C56 C57 C58 2.5(19)
C54 C53 C58 C57 -1.1(17)
N4 C53 C58 C57 174.0(10)
C54 C53 C58 C62 179.4(10)
N4 C53 C58 C62 -5.5(16)
C56 C57 C58 C53 -0.5(17)
C56 C57 C58 C62 179.1(11)
C55 C54 C59 C60 55.8(15)
C53 C54 C59 C60 -125.2(12)
C55 C54 C59 C61 -65.4(14)
C53 C54 C59 C61 113.5(13)
C53 C58 C62 C63 -137.3(11)
C57 C58 C62 C63 43.2(15)
C53 C58 C62 C64 97.8(13)
C57 C58 C62 C64 -81.7(13)
C38 Au2 C65 O2 -57(19)
C38 Au2 C65 C67 122(18)
O2 C65 C67 C68 175.7(11)
Au2 C65 C67 C68 -3.5(17)
C65 C67 C68 C69 178.9(12)
C67 C68 C69 C74 -10(2)
C67 C68 C69 C70 172.7(12)
C74 C69 C70 C71 1.0(17)
C68 C69 C70 C71 178.5(11)
C69 C70 C71 C72 -2.5(18)
C70 C71 C72 C73 3.4(18)
C71 C72 C73 C74 -2.7(17)
C72 C73 C74 C69 1.1(17)
C70 C69 C74 C73 -0.3(16)
C68 C69 C74 C73 -177.7(11)
N2 C1 N1 C2 -0.3(12)
Au1 C1 N1 C2 178.9(8)
N2 C1 N1 C4 172.3(9)
Au1 C1 N1 C4 -8.5(14)
C3 C2 N1 C1 -0.5(13)
C3 C2 N1 C4 -172.7(10)
C5 C4 N1 C1 100.8(12)
C9 C4 N1 C1 -76.9(13)
C5 C4 N1 C2 -87.7(13)
C9 C4 N1 C2 94.6(13)
N1 C1 N2 C3 0.9(12)
Au1 C1 N2 C3 -178.2(8)
N1 C1 N2 C16 -173.7(9)
Au1 C1 N2 C16 7.1(15)
C2 C3 N2 C1 -1.2(13)
C2 C3 N2 C16 173.4(10)
C21 C16 N2 C1 89.2(12)
C17 C16 N2 C1 -89.1(13)
C21 C16 N2 C3 -84.5(13)
C17 C16 N2 C3 97.2(13)
N4 C38 N3 C39 -1.2(11)
Au2 C38 N3 C39 178.3(7)
N4 C38 N3 C41 173.6(9)
Au2 C38 N3 C41 -6.9(15)
C40 C39 N3 C38 1.5(11)
C40 C39 N3 C41 -173.3(9)
C42 C41 N3 C38 -88.2(12)
C46 C41 N3 C38 89.3(12)
C42 C41 N3 C39 85.8(12)
C46 C41 N3 C39 -96.8(12)
N3 C38 N4 C40 0.4(11)
Au2 C38 N4 C40 -179.1(7)
N3 C38 N4 C53 -175.4(9)
Au2 C38 N4 C53 5.1(14)
C39 C40 N4 C38 0.5(12)
C39 C40 N4 C53 176.0(10)
C58 C53 N4 C38 -92.6(12)
C54 C53 N4 C38 82.8(12)
C58 C53 N4 C40 92.4(13)
C54 C53 N4 C40 -92.2(13)
C30 C28 O1 C29 179.3(11)
Au1 C28 O1 C29 -2.9(15)
C67 C65 O2 C66 -178.4(12)
Au2 C65 O2 C66 0.8(16)
